data_4122790
loop_
_publ_author_name
'Okamura, Taka-Aki'
'Furuya, Ryosuke'
'Onitsuka, Kiyotaka'

_publ_section_title
;
 Regulation of the Hydrolytic Activity of Mg(2+)-Dependent Phosphatase
 Models by Intramolecular NH&#x00B7;&#x00B7;&#x00B7;O Hydrogen Bonds.
;
_journal_issue 42
_journal_name_full 'Journal of the American Chemical Society'
_journal_page_first 14639
_journal_page_last 14641
_journal_paper_doi 10.1021/ja509006x
_journal_volume 136
_journal_year 2014
_chemical_formula_moiety 'C108 H158 Mg N4 O24'
_chemical_formula_sum 'C108 H158 Mg N4 O24'
_chemical_formula_weight 1920.68
_chemical_name_systematic
; 
[{(t-BuC6H4)3CCONH](n-BuCONH)C6H3COO}2Mg(H2O)4]-5(dioxane)-2H2O
;
_space_group_crystal_system triclinic
_space_group_IT_number 2
_space_group_name_Hall '-P 1'
_space_group_name_H-M_alt 'P -1'
_symmetry_space_group_name_Hall '-P 1'
_symmetry_space_group_name_H-M 'P -1'
_atom_sites_solution_hydrogens mixed
_audit_creation_date 2014-08-25
_audit_creation_method SHELXL-2014/6
_cell_angle_alpha 91.046(6)
_cell_angle_beta 93.877(7)
_cell_angle_gamma 98.227(7)
_cell_formula_units_Z 1
_cell_length_a 11.2149(9)
_cell_length_b 15.3785(12)
_cell_length_c 15.9820(11)
_cell_measurement_reflns_used 9980
_cell_measurement_temperature 200
_cell_measurement_theta_max 27.45
_cell_measurement_theta_min 3.00
_cell_volume 2720.7(4)
_computing_cell_refinement 'RAPID AUTO (Rigaku, 2006)'
_computing_data_collection 'RAPID AUTO (Rigaku, 2006)'
_computing_data_reduction 'RAPID AUTO (Rigaku, 2006)'
_computing_molecular_graphics 'CrystalStructure 4.0 (Rigaku, 2010)'
_computing_publication_material 'CrystalStructure 4.0 (Rigaku, 2010)'
_computing_structure_refinement 'SHELXL-2014/6 (Sheldrick, 2014)'
_computing_structure_solution 'SIR92 (Altomare et al., 1994)'
_diffrn_ambient_temperature 200
_diffrn_detector_area_resol_mean 10.000
_diffrn_measured_fraction_theta_full 0.971
_diffrn_measured_fraction_theta_max 0.997
_diffrn_measurement_device_type 'Rigaku R-AXIS RAPID II'
_diffrn_measurement_method \w
_diffrn_radiation_type MoK\a
_diffrn_radiation_wavelength 0.71075
_diffrn_reflns_av_R_equivalents 0.0414
_diffrn_reflns_av_unetI/netI 0.0571
_diffrn_reflns_Laue_measured_fraction_full 0.971
_diffrn_reflns_Laue_measured_fraction_max 0.997
_diffrn_reflns_limit_h_max 13
_diffrn_reflns_limit_h_min -12
_diffrn_reflns_limit_k_max 18
_diffrn_reflns_limit_k_min -18
_diffrn_reflns_limit_l_max 19
_diffrn_reflns_limit_l_min -18
_diffrn_reflns_number 20826
_diffrn_reflns_point_group_measured_fraction_full 0.971
_diffrn_reflns_point_group_measured_fraction_max 0.997
_diffrn_reflns_theta_full 25.242
_diffrn_reflns_theta_max 24.999
_diffrn_reflns_theta_min 3.000
_diffrn_source
;
 MicroMax-007HF microfocus rotating anode X-ray generator
;
_exptl_absorpt_coefficient_mu 0.087
_exptl_absorpt_correction_type none
_exptl_crystal_colour colorless
_exptl_crystal_density_diffrn 1.172
_exptl_crystal_density_method 'not measured'
_exptl_crystal_description block
_exptl_crystal_F_000 1038
_exptl_crystal_size_max 0.300
_exptl_crystal_size_mid 0.250
_exptl_crystal_size_min 0.100
_refine_diff_density_max 0.535
_refine_diff_density_min -0.329
_refine_diff_density_rms 0.074
_refine_ls_extinction_method none
_refine_ls_goodness_of_fit_ref 1.038
_refine_ls_hydrogen_treatment mixed
_refine_ls_matrix_type full
_refine_ls_number_parameters 702
_refine_ls_number_reflns 9566
_refine_ls_number_restraints 67
_refine_ls_restrained_S_all 1.042
_refine_ls_R_factor_all 0.0901
_refine_ls_R_factor_gt 0.0714
_refine_ls_shift/su_max 0.000
_refine_ls_shift/su_mean 0.000
_refine_ls_structure_factor_coef Fsqd
_refine_ls_weighting_details 'w=1/[\s^2^(Fo^2^)+(0.1045P)^2^+1.4424P] where P=(Fo^2^+2Fc^2^)/3'
_refine_ls_weighting_scheme calc
_refine_ls_wR_factor_gt 0.1861
_refine_ls_wR_factor_ref 0.1997
_reflns_Friedel_coverage 0.000
_reflns_number_gt 7373
_reflns_number_total 9566
_reflns_threshold_expression 'I > 2\s(I)'
_cod_data_source_file ja509006x_si_002.cif
_cod_data_source_block Mg-L1-5(dioxane)-2H2O
_cod_depositor_comments 'Adding full bibliography for 4122790--4122793.cif.'
_cod_database_code 4122790
_shelx_space_group_comment
;
The symmetry employed for this shelxl refinement is uniquely defined
by the following loop, which should always be used as a source of
symmetry information in preference to the above space-group names.
They are only intended as comments.
;
_shelx_estimated_absorpt_t_min 0.974
_shelx_estimated_absorpt_t_max 0.991
_shelxl_version_number 2014/6

loop_
_space_group_symop_operation_xyz
'x, y, z'
'-x, -y, -z'

loop_
_atom_site_label
_atom_site_type_symbol
_atom_site_fract_x
_atom_site_fract_y
_atom_site_fract_z
_atom_site_U_iso_or_equiv
_atom_site_adp_type
_atom_site_occupancy
_atom_site_site_symmetry_order
_atom_site_calc_flag
_atom_site_refinement_flags_posn
_atom_site_refinement_flags_adp
_atom_site_refinement_flags_occupancy
_atom_site_disorder_assembly
_atom_site_disorder_group
Mg1 Mg 0.5000 0.5000 1.0000 0.0406(3) Uani 1 2 d S . P . .
O1 O 0.88392(15) 0.95603(10) 0.87507(10) 0.0448(4) Uani 1 1 d . . . . .
O2 O 0.9235(12) 0.6281(8) 1.2510(7) 0.144(6) Uani 0.592(8) 1 d . . P A 1
O2B O 0.949(2) 0.6110(10) 1.2171(8) 0.101(4) Uani 0.408(8) 1 d . . P A 2
O3 O 0.54884(19) 0.49180(14) 0.87698(11) 0.0533(5) Uani 1 1 d . . . . .
H3 H 0.588(3) 0.536(2) 0.862(2) 0.064 Uiso 1 1 d . U . . .
H4 H 0.581(3) 0.443(2) 0.8577(19) 0.064 Uiso 1 1 d . U . . .
O4 O 0.64002(18) 0.43484(15) 1.04097(14) 0.0632(6) Uani 1 1 d . . . . .
H5 H 0.716(3) 0.443(2) 1.024(2) 0.076 Uiso 1 1 d . U . . .
H6 H 0.628(3) 0.385(2) 1.073(2) 0.076 Uiso 1 1 d . U . . .
O11 O 0.61574(15) 0.61554(11) 1.02129(10) 0.0477(4) Uani 1 1 d . . . . .
O12 O 0.67116(17) 0.66017(11) 0.89723(10) 0.0518(5) Uani 1 1 d . . . . .
O31 O 0.4641(5) 0.8504(4) 0.5008(3) 0.1717(19) Uani 1 1 d . . . . .
O32 O 0.6142(4) 0.8081(5) 0.3845(3) 0.186(2) Uani 1 1 d . . . . .
O41 O 0.3681(4) 0.8327(2) 0.1050(3) 0.1354(13) Uani 1 1 d . . . . .
O42 O 0.3864(3) 0.66646(18) 0.16986(19) 0.1050(9) Uani 1 1 d . . . . .
O51 O 0.8772(2) 0.4701(2) 1.0008(2) 0.1066(10) Uani 1 1 d . . . . .
O61 O 0.4292(2) 0.70055(16) 0.86001(15) 0.0697(6) Uani 1 1 d . . . . .
H7 H 0.510(4) 0.698(2) 0.864(2) 0.084 Uiso 1 1 d . U . . .
H8 H 0.423(3) 0.759(3) 0.859(2) 0.084 Uiso 1 1 d . U . . .
N1 N 0.80221(16) 0.81427(11) 0.89414(11) 0.0335(4) Uani 1 1 d . . . . .
H1 H 0.7600 0.7684 0.8670 0.040 Uiso 1 1 calc R U . . .
N2 N 0.7780(2) 0.64261(18) 1.14737(15) 0.0755(9) Uani 0.592(8) 1 d D . P A 1
H2 H 0.7123 0.6124 1.1223 0.091 Uiso 0.592(8) 1 calc R U P A 1
N2B N 0.7780(2) 0.64261(18) 1.14737(15) 0.0755(9) Uani 0.408(8) 1 d . . P A 2
H2B H 0.6988 0.6305 1.1454 0.091 Uiso 0.408(8) 1 calc R U P A 2
C1 C 0.6850(2) 0.66362(15) 0.97614(15) 0.0408(6) Uani 1 1 d . . . . .
C11 C 0.7876(2) 0.72649(14) 1.01894(14) 0.0366(5) Uani 1 1 d . . . . .
C12 C 0.84445(18) 0.79998(13) 0.97684(13) 0.0317(5) Uani 1 1 d . . . . .
C13 C 0.9393(2) 0.85698(14) 1.01764(14) 0.0368(5) Uani 1 1 d . . . . .
H9 H 0.9777 0.9056 0.9889 0.044 Uiso 1 1 calc R U . . .
C14 C 0.9772(2) 0.84318(16) 1.09886(16) 0.0442(6) Uani 1 1 d . . . . .
H10 H 1.0409 0.8833 1.1261 0.053 Uiso 1 1 calc R U . . .
C15 C 0.9257(2) 0.77295(17) 1.14190(16) 0.0480(6) Uani 1 1 d . . . . .
H11 H 0.9540 0.7644 1.1981 0.058 Uiso 1 1 calc R U . . .
C16 C 0.8314(2) 0.71398(17) 1.10275(16) 0.0468(6) Uani 1 1 d . . . . .
C17 C 0.81811(18) 0.88962(13) 0.85059(13) 0.0311(5) Uani 1 1 d . . . . .
C18 C 0.73789(19) 0.88428(14) 0.76613(13) 0.0323(5) Uani 1 1 d . . . . .
C21 C 0.7822(6) 0.4669(5) 1.2896(5) 0.071(2) Uani 0.592(8) 1 d D . P A 1
H15 H 0.8548 0.4874 1.3273 0.086 Uiso 0.592(8) 1 calc R U P A 1
H14 H 0.8069 0.4341 1.2413 0.086 Uiso 0.592(8) 1 calc R U P A 1
C22 C 0.6885(4) 0.4079(3) 1.3366(3) 0.0980(14) Uani 0.592(8) 1 d D . P A 1
H16 H 0.6683 0.4385 1.3876 0.118 Uiso 0.592(8) 1 calc R U P A 1
H17 H 0.6137 0.3899 1.3003 0.118 Uiso 0.592(8) 1 calc R U P A 1
C23 C 0.7473(5) 0.3328(4) 1.3582(4) 0.1276(17) Uani 0.592(8) 1 d . . P A 1
H18 H 0.6929 0.2912 1.3888 0.153 Uiso 0.592(8) 1 calc R U P A 1
H19 H 0.7673 0.3039 1.3069 0.153 Uiso 0.592(8) 1 calc R U P A 1
H20 H 0.8215 0.3522 1.3936 0.153 Uiso 0.592(8) 1 calc R U P A 1
C27 C 0.8135(9) 0.6128(6) 1.2248(4) 0.082(3) Uani 0.592(8) 1 d D U P A 1
C28 C 0.7229(5) 0.5444(4) 1.2594(4) 0.066(2) Uani 0.592(8) 1 d D . P A 1
H13 H 0.6580 0.5240 1.2154 0.080 Uiso 0.592(8) 1 calc R U P A 1
H12 H 0.6859 0.5702 1.3067 0.080 Uiso 0.592(8) 1 calc R U P A 1
C21B C 0.7543(11) 0.5023(7) 1.3161(6) 0.088(4) Uani 0.408(8) 1 d D . P A 2
H14B H 0.7001 0.5465 1.3251 0.105 Uiso 0.408(8) 1 calc R U P A 2
H15B H 0.8279 0.5175 1.3543 0.105 Uiso 0.408(8) 1 calc R U P A 2
C22B C 0.6885(4) 0.4079(3) 1.3366(3) 0.0980(14) Uani 0.408(8) 1 d . . P A 2
H16B H 0.6377 0.4170 1.3834 0.118 Uiso 0.408(8) 1 calc R U P A 2
H17B H 0.6321 0.3888 1.2872 0.118 Uiso 0.408(8) 1 calc R U P A 2
C23B C 0.7473(5) 0.3328(4) 1.3582(4) 0.1276(17) Uani 0.408(8) 1 d . . P A 2
H18B H 0.6861 0.2825 1.3679 0.153 Uiso 0.408(8) 1 calc R U P A 2
H19B H 0.7950 0.3182 1.3121 0.153 Uiso 0.408(8) 1 calc R U P A 2
H20B H 0.8006 0.3467 1.4093 0.153 Uiso 0.408(8) 1 calc R U P A 2
C27B C 0.8483(10) 0.5899(5) 1.1953(6) 0.075(4) Uani 0.408(8) 1 d D U P A 2
C28B C 0.7883(10) 0.5038(5) 1.2260(5) 0.069(3) Uani 0.408(8) 1 d D . P A 2
H13B H 0.8430 0.4595 1.2188 0.083 Uiso 0.408(8) 1 calc R U P A 2
H12B H 0.7141 0.4849 1.1894 0.083 Uiso 0.408(8) 1 calc R U P A 2
C31 C 0.4708(7) 0.8930(5) 0.4254(5) 0.146(2) Uani 1 1 d . . . . .
H69 H 0.4126 0.8609 0.3822 0.175 Uiso 1 1 calc R U . . .
H70 H 0.4511 0.9534 0.4321 0.175 Uiso 1 1 calc R U . . .
C32 C 0.5867(9) 0.8957(7) 0.4016(7) 0.214(4) Uani 1 1 d . . . . .
H72 H 0.6442 0.9246 0.4468 0.257 Uiso 1 1 calc R U . . .
H71 H 0.5965 0.9310 0.3507 0.257 Uiso 1 1 calc R U . . .
C33 C 0.6047(6) 0.7660(5) 0.4635(4) 0.151(2) Uani 1 1 d . . . . .
H73 H 0.6234 0.7053 0.4581 0.181 Uiso 1 1 calc R U . . .
H74 H 0.6633 0.7985 0.5062 0.181 Uiso 1 1 calc R U . . .
C34 C 0.4861(6) 0.7643(6) 0.4889(5) 0.163(3) Uani 1 1 d . . . . .
H75 H 0.4271 0.7336 0.4454 0.196 Uiso 1 1 calc R U . . .
H76 H 0.4772 0.7322 0.5418 0.196 Uiso 1 1 calc R U . . .
C41 C 0.4783(6) 0.8036(4) 0.1183(7) 0.190(4) Uani 1 1 d . . . . .
H78 H 0.5416 0.8544 0.1326 0.228 Uiso 1 1 calc R U . . .
H77 H 0.4986 0.7753 0.0660 0.228 Uiso 1 1 calc R U . . .
C42 C 0.4776(8) 0.7396(4) 0.1871(5) 0.191(4) Uani 1 1 d . . . . .
H79 H 0.5573 0.7191 0.1939 0.229 Uiso 1 1 calc R U . . .
H80 H 0.4635 0.7691 0.2404 0.229 Uiso 1 1 calc R U . . .
C43 C 0.2733(5) 0.6984(4) 0.1513(4) 0.130(2) Uani 1 1 d . . . . .
H82 H 0.2103 0.6482 0.1340 0.156 Uiso 1 1 calc R U . . .
H81 H 0.2489 0.7261 0.2026 0.156 Uiso 1 1 calc R U . . .
C44 C 0.2812(5) 0.7608(4) 0.0862(4) 0.1190(16) Uani 1 1 d . . . . .
H83 H 0.2998 0.7316 0.0339 0.143 Uiso 1 1 calc R U . . .
H84 H 0.2018 0.7812 0.0759 0.143 Uiso 1 1 calc R U . . .
C51 C 0.9252(4) 0.5266(4) 0.9373(3) 0.1210(18) Uani 1 1 d . . . . .
H85 H 0.9378 0.4903 0.8877 0.145 Uiso 1 1 calc R U . . .
H86 H 0.8657 0.5656 0.9199 0.145 Uiso 1 1 calc R U . . .
C52 C 1.0331(5) 0.5773(5) 0.9640(5) 0.173(3) Uani 1 1 d . . . . .
H88 H 1.0169 0.6212 1.0064 0.208 Uiso 1 1 calc R U . . .
H87 H 1.0654 0.6100 0.9157 0.208 Uiso 1 1 calc R U . . .
C111 C 0.74237(19) 0.79350(14) 0.72467(13) 0.0319(5) Uani 1 1 d . . . . .
C112 C 0.6421(2) 0.73140(15) 0.70399(14) 0.0383(5) Uani 1 1 d . . . . .
H21 H 0.5639 0.7451 0.7128 0.046 Uiso 1 1 calc R U . . .
C113 C 0.6541(2) 0.64909(16) 0.67043(16) 0.0451(6) Uani 1 1 d . . . . .
H22 H 0.5834 0.6081 0.6568 0.054 Uiso 1 1 calc R U . . .
C114 C 0.7649(2) 0.62515(15) 0.65627(15) 0.0426(6) Uani 1 1 d . . . . .
C115 C 0.8660(2) 0.68784(16) 0.67806(16) 0.0441(6) Uani 1 1 d . . . . .
H23 H 0.9443 0.6738 0.6700 0.053 Uiso 1 1 calc R U . . .
C116 C 0.8547(2) 0.76907(15) 0.71085(15) 0.0396(5) Uani 1 1 d . . . . .
H24 H 0.9255 0.8099 0.7246 0.048 Uiso 1 1 calc R U . . .
C117 C 0.7797(3) 0.53429(17) 0.62167(18) 0.0603(8) Uani 1 1 d D . . . .
C118 C 0.8405(8) 0.4867(4) 0.6941(3) 0.096(2) Uani 0.772(12) 1 d D U P B 1
H25 H 0.7886 0.4811 0.7412 0.116 Uiso 0.772(12) 1 calc R U P B 1
H26 H 0.8527 0.4282 0.6743 0.116 Uiso 0.772(12) 1 calc R U P B 1
H27 H 0.9188 0.5209 0.7125 0.116 Uiso 0.772(12) 1 calc R U P B 1
C119 C 0.6599(5) 0.4782(4) 0.5959(6) 0.105(3) Uani 0.772(12) 1 d D U P B 1
H28 H 0.6088 0.4739 0.6434 0.126 Uiso 0.772(12) 1 calc R U P B 1
H29 H 0.6195 0.5052 0.5489 0.126 Uiso 0.772(12) 1 calc R U P B 1
H30 H 0.6741 0.4193 0.5786 0.126 Uiso 0.772(12) 1 calc R U P B 1
C120 C 0.8609(7) 0.5424(5) 0.5498(4) 0.084(2) Uani 0.772(12) 1 d D U P B 1
H31 H 0.9376 0.5789 0.5678 0.101 Uiso 0.772(12) 1 calc R U P B 1
H32 H 0.8762 0.4839 0.5322 0.101 Uiso 0.772(12) 1 calc R U P B 1
H33 H 0.8215 0.5698 0.5026 0.101 Uiso 0.772(12) 1 calc R U P B 1
C121 C 0.60917(19) 0.89795(14) 0.78632(13) 0.0323(5) Uani 1 1 d . . . . .
C122 C 0.5202(2) 0.89935(16) 0.72143(14) 0.0393(5) Uani 1 1 d . . . . .
H34 H 0.5401 0.8921 0.6651 0.047 Uiso 1 1 calc R U . . .
C123 C 0.4040(2) 0.91095(17) 0.73694(15) 0.0429(6) Uani 1 1 d . . . . .
H35 H 0.3455 0.9103 0.6910 0.052 Uiso 1 1 calc R U . . .
C124 C 0.3696(2) 0.92365(17) 0.81816(15) 0.0430(6) Uani 1 1 d . . . . .
C125 C 0.4597(2) 0.92496(19) 0.88252(16) 0.0499(6) Uani 1 1 d . . . . .
H36 H 0.4411 0.9352 0.9387 0.060 Uiso 1 1 calc R U . . .
C126 C 0.5763(2) 0.91173(17) 0.86693(14) 0.0429(6) Uani 1 1 d . . . . .
H37 H 0.6350 0.9122 0.9128 0.051 Uiso 1 1 calc R U . . .
C127 C 0.2386(2) 0.9328(2) 0.83547(18) 0.0555(7) Uani 1 1 d . . . . .
C128 C 0.1805(4) 0.9834(4) 0.7674(3) 0.1128(17) Uani 1 1 d . . . . .
H38 H 0.1843 0.9543 0.7128 0.135 Uiso 1 1 calc R U . . .
H39 H 0.0960 0.9853 0.7783 0.135 Uiso 1 1 calc R U . . .
H40 H 0.2237 1.0435 0.7670 0.135 Uiso 1 1 calc R U . . .
C129 C 0.2319(3) 0.9791(2) 0.9196(2) 0.0672(9) Uani 1 1 d . . . . .
H43 H 0.2692 0.9470 0.9642 0.081 Uiso 1 1 calc R U . . .
H41 H 0.2749 1.0392 0.9187 0.081 Uiso 1 1 calc R U . . .
H42 H 0.1471 0.9810 0.9299 0.081 Uiso 1 1 calc R U . . .
C130 C 0.1682(3) 0.8399(3) 0.8397(3) 0.0904(13) Uani 1 1 d . . . . .
H45 H 0.2065 0.8078 0.8839 0.109 Uiso 1 1 calc R U . . .
H46 H 0.0848 0.8439 0.8522 0.109 Uiso 1 1 calc R U . . .
H44 H 0.1684 0.8088 0.7856 0.109 Uiso 1 1 calc R U . . .
C131 C 0.78675(18) 0.96022(14) 0.71005(13) 0.0315(5) Uani 1 1 d . . . . .
C132 C 0.7881(2) 1.04673(14) 0.73700(14) 0.0352(5) Uani 1 1 d . . . . .
H47 H 0.7575 1.0583 0.7894 0.042 Uiso 1 1 calc R U . . .
C133 C 0.8329(2) 1.11636(15) 0.68917(14) 0.0383(5) Uani 1 1 d . . . . .
H48 H 0.8344 1.1746 0.7105 0.046 Uiso 1 1 calc R U . . .
C134 C 0.8759(2) 1.10397(15) 0.61095(15) 0.0398(5) Uani 1 1 d . . . . .
C135 C 0.8703(3) 1.01738(16) 0.58334(16) 0.0503(7) Uani 1 1 d . . . . .
H49 H 0.8971 1.0058 0.5296 0.060 Uiso 1 1 calc R U . . .
C136 C 0.8271(2) 0.94713(15) 0.63117(15) 0.0443(6) Uani 1 1 d . . . . .
H50 H 0.8251 0.8889 0.6097 0.053 Uiso 1 1 calc R U . . .
C137 C 0.9306(3) 1.17988(16) 0.55788(17) 0.0512(7) Uani 1 1 d . . . . .
C138 C 1.0682(3) 1.1885(2) 0.5703(2) 0.0763(10) Uani 1 1 d . . . . .
H51 H 1.0935 1.2004 0.6298 0.092 Uiso 1 1 calc R U . . .
H52 H 1.0947 1.1336 0.5519 0.092 Uiso 1 1 calc R U . . .
H53 H 1.1046 1.2370 0.5372 0.092 Uiso 1 1 calc R U . . .
C139 C 0.8930(4) 1.1614(2) 0.46485(19) 0.0777(10) Uani 1 1 d . . . . .
H56 H 0.8049 1.1558 0.4560 0.093 Uiso 1 1 calc R U . . .
H54 H 0.9300 1.2100 0.4320 0.093 Uiso 1 1 calc R U . . .
H55 H 0.9201 1.1067 0.4468 0.093 Uiso 1 1 calc R U . . .
C140 C 0.8916(3) 1.26719(18) 0.5841(2) 0.0625(8) Uani 1 1 d . . . . .
H57 H 0.9153 1.2797 0.6437 0.075 Uiso 1 1 calc R U . . .
H58 H 0.9309 1.3144 0.5508 0.075 Uiso 1 1 calc R U . . .
H59 H 0.8038 1.2633 0.5746 0.075 Uiso 1 1 calc R U . . .
C148 C 0.739(2) 0.4629(7) 0.6824(9) 0.075(6) Uani 0.228(12) 1 d D U P B 2
H60 H 0.6575 0.4685 0.6979 0.090 Uiso 0.228(12) 1 calc R U P B 2
H61 H 0.7390 0.4051 0.6555 0.090 Uiso 0.228(12) 1 calc R U P B 2
H62 H 0.7947 0.4690 0.7328 0.090 Uiso 0.228(12) 1 calc R U P B 2
C149 C 0.691(3) 0.5163(18) 0.5437(16) 0.127(12) Uani 0.228(12) 1 d D U P B 2
H63 H 0.7126 0.5605 0.5018 0.152 Uiso 0.228(12) 1 calc R U P B 2
H64 H 0.6955 0.4577 0.5201 0.152 Uiso 0.228(12) 1 calc R U P B 2
H65 H 0.6089 0.5192 0.5594 0.152 Uiso 0.228(12) 1 calc R U P B 2
C150 C 0.9067(13) 0.5278(19) 0.596(2) 0.108(10) Uani 0.228(12) 1 d D U P B 2
H66 H 0.9307 0.5745 0.5568 0.130 Uiso 0.228(12) 1 calc R U P B 2
H67 H 0.9634 0.5344 0.6457 0.130 Uiso 0.228(12) 1 calc R U P B 2
H68 H 0.9076 0.4704 0.5684 0.130 Uiso 0.228(12) 1 calc R U P B 2

loop_
_atom_site_aniso_label
_atom_site_aniso_U_11
_atom_site_aniso_U_22
_atom_site_aniso_U_33
_atom_site_aniso_U_23
_atom_site_aniso_U_13
_atom_site_aniso_U_12
Mg1 0.0339(6) 0.0393(6) 0.0427(6) 0.0063(5) -0.0001(4) -0.0138(5)
O1 0.0452(10) 0.0321(9) 0.0510(10) 0.0057(7) -0.0078(7) -0.0107(7)
O2 0.141(8) 0.120(7) 0.127(8) 0.079(6) -0.104(7) -0.087(6)
O2B 0.153(10) 0.063(5) 0.077(7) 0.026(5) -0.045(6) -0.002(6)
O3 0.0635(13) 0.0413(10) 0.0495(11) 0.0020(8) 0.0102(9) -0.0144(9)
O4 0.0360(10) 0.0702(14) 0.0816(15) 0.0298(11) 0.0062(9) -0.0030(9)
O11 0.0439(10) 0.0482(10) 0.0422(9) 0.0082(7) -0.0032(7) -0.0209(8)
O12 0.0576(11) 0.0478(10) 0.0396(10) 0.0077(7) -0.0061(8) -0.0240(8)
O31 0.214(5) 0.213(5) 0.099(3) -0.008(3) 0.014(3) 0.069(4)
O32 0.140(4) 0.277(7) 0.156(4) 0.015(4) 0.052(3) 0.067(4)
O41 0.146(3) 0.075(2) 0.190(4) 0.012(2) 0.032(3) 0.023(2)
O42 0.144(3) 0.0695(17) 0.105(2) -0.0029(15) 0.0240(19) 0.0222(18)
O51 0.0422(13) 0.151(3) 0.125(2) 0.025(2) 0.0214(14) -0.0037(15)
O61 0.0581(13) 0.0621(13) 0.0860(16) 0.0231(11) 0.0034(11) -0.0035(11)
N1 0.0304(10) 0.0306(9) 0.0359(10) -0.0003(7) 0.0006(7) -0.0066(7)
N2 0.0746(18) 0.0771(18) 0.0559(15) 0.0331(13) -0.0292(13) -0.0414(14)
N2B 0.0746(18) 0.0771(18) 0.0559(15) 0.0331(13) -0.0292(13) -0.0414(14)
C1 0.0385(13) 0.0345(12) 0.0443(14) 0.0066(10) -0.0023(10) -0.0101(10)
C11 0.0309(12) 0.0344(12) 0.0404(12) 0.0027(9) -0.0019(9) -0.0068(9)
C12 0.0261(11) 0.0288(11) 0.0397(12) -0.0001(8) 0.0043(8) 0.0011(8)
C13 0.0283(11) 0.0313(11) 0.0478(13) 0.0019(9) -0.0004(9) -0.0044(9)
C14 0.0370(13) 0.0361(13) 0.0539(15) -0.0013(10) -0.0091(10) -0.0075(10)
C15 0.0461(15) 0.0476(14) 0.0438(14) 0.0049(11) -0.0111(11) -0.0092(11)
C16 0.0450(14) 0.0434(14) 0.0455(14) 0.0084(10) -0.0064(11) -0.0117(11)
C17 0.0253(10) 0.0280(11) 0.0396(12) 0.0011(8) 0.0088(8) -0.0005(8)
C18 0.0270(11) 0.0313(11) 0.0374(11) -0.0007(9) 0.0062(8) -0.0011(8)
C21 0.059(4) 0.097(5) 0.056(4) 0.020(4) 0.012(3) -0.004(4)
C22 0.076(3) 0.129(4) 0.080(3) 0.035(2) 0.0011(19) -0.019(2)
C23 0.117(4) 0.128(4) 0.134(4) 0.000(3) -0.008(3) 0.013(3)
C27 0.099(6) 0.076(5) 0.054(5) 0.022(4) -0.024(4) -0.028(4)
C28 0.066(4) 0.070(4) 0.055(3) 0.024(3) -0.011(3) -0.015(3)
C21B 0.061(6) 0.147(12) 0.055(7) 0.020(7) 0.008(5) 0.010(7)
C22B 0.076(3) 0.129(4) 0.080(3) 0.035(2) 0.0011(19) -0.019(2)
C23B 0.117(4) 0.128(4) 0.134(4) 0.000(3) -0.008(3) 0.013(3)
C27B 0.107(9) 0.064(6) 0.031(5) 0.013(4) -0.035(5) -0.050(5)
C28B 0.100(7) 0.050(5) 0.050(5) 0.015(3) -0.013(4) -0.010(4)
C31 0.129(5) 0.166(6) 0.149(6) 0.017(5) -0.010(4) 0.046(4)
C32 0.184(9) 0.188(9) 0.282(12) 0.124(8) 0.081(8) 0.025(7)
C33 0.103(4) 0.209(7) 0.146(5) 0.072(5) 0.010(4) 0.035(4)
C34 0.112(5) 0.185(7) 0.183(7) 0.081(6) -0.001(4) -0.012(5)
C41 0.105(5) 0.106(5) 0.348(12) 0.067(6) -0.011(6) -0.017(4)
C42 0.214(8) 0.106(5) 0.232(8) -0.039(5) -0.110(7) 0.020(5)
C43 0.131(5) 0.097(4) 0.176(5) 0.011(4) 0.071(4) 0.037(3)
C44 0.107(4) 0.094(4) 0.163(5) -0.004(3) 0.016(3) 0.035(3)
C51 0.065(3) 0.179(5) 0.120(4) 0.041(3) 0.018(2) 0.009(3)
C52 0.063(3) 0.241(8) 0.213(7) 0.112(6) 0.018(4) -0.004(4)
C111 0.0313(11) 0.0305(11) 0.0334(11) 0.0014(8) 0.0050(8) 0.0012(9)
C112 0.0295(12) 0.0367(12) 0.0476(13) -0.0035(10) 0.0059(9) 0.0008(9)
C113 0.0389(13) 0.0370(13) 0.0559(15) -0.0102(11) 0.0048(11) -0.0054(10)
C114 0.0476(14) 0.0341(12) 0.0460(13) -0.0021(10) 0.0094(10) 0.0036(10)
C115 0.0369(13) 0.0403(13) 0.0566(15) -0.0014(11) 0.0108(11) 0.0073(10)
C116 0.0301(12) 0.0344(12) 0.0531(14) -0.0043(10) 0.0062(10) -0.0005(9)
C117 0.0693(19) 0.0368(14) 0.0757(19) -0.0105(13) 0.0172(15) 0.0072(13)
C118 0.142(7) 0.044(3) 0.112(4) 0.001(2) 0.020(4) 0.035(3)
C119 0.089(4) 0.047(3) 0.172(8) -0.051(4) 0.029(4) -0.014(3)
C120 0.096(5) 0.065(3) 0.091(4) -0.037(3) 0.038(3) 0.000(3)
C121 0.0281(11) 0.0291(11) 0.0387(12) -0.0017(8) 0.0061(9) -0.0004(8)
C122 0.0356(12) 0.0477(14) 0.0356(12) -0.0026(10) 0.0053(9) 0.0085(10)
C123 0.0315(12) 0.0532(15) 0.0441(13) -0.0059(11) 0.0004(10) 0.0083(10)
C124 0.0301(12) 0.0489(14) 0.0501(14) -0.0071(11) 0.0071(10) 0.0047(10)
C125 0.0367(13) 0.0729(18) 0.0408(13) -0.0119(12) 0.0096(10) 0.0087(12)
C126 0.0320(12) 0.0595(15) 0.0358(12) -0.0081(10) 0.0016(9) 0.0038(11)
C127 0.0313(13) 0.0732(19) 0.0636(17) -0.0131(14) 0.0090(11) 0.0118(12)
C128 0.065(2) 0.201(5) 0.092(3) 0.025(3) 0.020(2) 0.077(3)
C129 0.0409(15) 0.074(2) 0.088(2) -0.0254(17) 0.0234(14) 0.0057(14)
C130 0.0349(16) 0.093(3) 0.140(3) -0.046(2) 0.0248(18) -0.0072(16)
C131 0.0263(11) 0.0319(11) 0.0358(11) 0.0009(8) 0.0041(8) 0.0017(8)
C132 0.0369(12) 0.0355(12) 0.0339(11) -0.0018(9) 0.0066(9) 0.0059(9)
C133 0.0460(14) 0.0291(11) 0.0402(12) -0.0018(9) 0.0059(10) 0.0055(10)
C134 0.0416(13) 0.0346(12) 0.0441(13) 0.0036(9) 0.0109(10) 0.0044(10)
C135 0.0684(18) 0.0385(13) 0.0471(14) 0.0010(10) 0.0289(13) 0.0065(12)
C136 0.0562(15) 0.0317(12) 0.0462(14) -0.0019(10) 0.0211(11) 0.0031(11)
C137 0.0667(18) 0.0364(13) 0.0524(15) 0.0070(11) 0.0208(13) 0.0055(12)
C138 0.071(2) 0.0520(18) 0.109(3) 0.0190(17) 0.0443(19) -0.0007(15)
C139 0.130(3) 0.0504(18) 0.0563(18) 0.0133(14) 0.0287(19) 0.0148(19)
C140 0.085(2) 0.0372(14) 0.0683(18) 0.0119(12) 0.0257(16) 0.0091(14)
C148 0.103(16) 0.036(7) 0.088(11) -0.009(7) 0.016(11) 0.012(8)
C149 0.19(3) 0.073(15) 0.114(18) -0.062(13) -0.042(18) 0.055(17)
C150 0.097(16) 0.075(14) 0.15(3) -0.055(18) 0.040(15) 0.008(12)

loop_
_atom_type_symbol
_atom_type_description
_atom_type_scat_dispersion_real
_atom_type_scat_dispersion_imag
_atom_type_scat_source
C C 0.0033 0.0016 'International Tables Vol C Tables 4.2.6.8 and 6.1.1.4'
H H 0.0000 0.0000 'International Tables Vol C Tables 4.2.6.8 and 6.1.1.4'
Mg Mg 0.0486 0.0363 'International Tables Vol C Tables 4.2.6.8 and 6.1.1.4'
N N 0.0061 0.0033 'International Tables Vol C Tables 4.2.6.8 and 6.1.1.4'
O O 0.0106 0.0060 'International Tables Vol C Tables 4.2.6.8 and 6.1.1.4'

loop_
_geom_angle_atom_site_label_1
_geom_angle_atom_site_label_2
_geom_angle_atom_site_label_3
_geom_angle
_geom_angle_site_symmetry_1
_geom_angle_site_symmetry_3
O11 Mg1 O11 180.0 . 2_667
O11 Mg1 O4 92.15(8) . 2_667
O11 Mg1 O4 87.85(8) 2_667 2_667
O11 Mg1 O4 87.85(8) . .
O11 Mg1 O4 92.15(8) 2_667 .
O4 Mg1 O4 180.0 2_667 .
O11 Mg1 O3 89.02(7) . 2_667
O11 Mg1 O3 90.98(7) 2_667 2_667
O4 Mg1 O3 90.59(9) 2_667 2_667
O4 Mg1 O3 89.41(9) . 2_667
O11 Mg1 O3 90.98(7) . .
O11 Mg1 O3 89.02(7) 2_667 .
O4 Mg1 O3 89.41(9) 2_667 .
O4 Mg1 O3 90.59(9) . .
O3 Mg1 O3 180.00(11) 2_667 .
Mg1 O3 H3 113(2) . .
Mg1 O3 H4 120.6(19) . .
H3 O3 H4 110(3) . .
Mg1 O4 H5 127(2) . .
Mg1 O4 H6 122(2) . .
H5 O4 H6 110(3) . .
C1 O11 Mg1 134.03(16) . .
C31 O31 C34 109.2(5) . .
C33 O32 C32 104.0(6) . .
C41 O41 C44 108.4(4) . .
C42 O42 C43 108.5(4) . .
C52 O51 C51 110.3(3) 2_767 .
H7 O61 H8 106(3) . .
C17 N1 C12 128.45(17) . .
C17 N1 H1 115.8 . .
C12 N1 H1 115.8 . .
C27 N2 C16 129.5(4) . .
C27 N2 H2 115.3 . .
C16 N2 H2 115.3 . .
C16 N2B C27B 121.6(5) . .
C16 N2B H2B 119.2 . .
C27B N2B H2B 119.2 . .
O12 C1 O11 122.1(2) . .
O12 C1 C11 119.5(2) . .
O11 C1 C11 118.4(2) . .
C12 C11 C16 117.53(19) . .
C12 C11 C1 121.3(2) . .
C16 C11 C1 121.2(2) . .
C13 C12 N1 121.12(19) . .
C13 C12 C11 120.2(2) . .
N1 C12 C11 118.67(18) . .
C14 C13 C12 120.3(2) . .
C14 C13 H9 119.9 . .
C12 C13 H9 119.9 . .
C13 C14 C15 121.7(2) . .
C13 C14 H10 119.2 . .
C15 C14 H10 119.2 . .
C14 C15 C16 119.6(2) . .
C14 C15 H11 120.2 . .
C16 C15 H11 120.2 . .
C15 C16 N2 119.5(2) . .
C15 C16 N2B 119.5(2) . .
C15 C16 C11 120.7(2) . .
N2 C16 C11 119.9(2) . .
N2B C16 C11 119.9(2) . .
O1 C17 N1 124.3(2) . .
O1 C17 C18 122.47(19) . .
N1 C17 C18 113.17(17) . .
C121 C18 C111 112.85(16) . .
C121 C18 C131 107.40(17) . .
C111 C18 C131 111.89(17) . .
C121 C18 C17 108.09(16) . .
C111 C18 C17 107.19(17) . .
C131 C18 C17 109.33(16) . .
C28 C21 C22 106.9(5) . .
C28 C21 H15 110.3 . .
C22 C21 H15 110.3 . .
C28 C21 H14 110.3 . .
C22 C21 H14 110.3 . .
H15 C21 H14 108.6 . .
C23 C22 C21 104.1(5) . .
C23 C22 H16 110.9 . .
C21 C22 H16 110.9 . .
C23 C22 H17 110.9 . .
C21 C22 H17 110.9 . .
H16 C22 H17 109.0 . .
C22 C23 H18 109.5 . .
C22 C23 H19 109.5 . .
H18 C23 H19 109.5 . .
C22 C23 H20 109.5 . .
H18 C23 H20 109.5 . .
H19 C23 H20 109.5 . .
O2 C27 N2 119.3(8) . .
O2 C27 C28 124.2(7) . .
N2 C27 C28 114.4(5) . .
C27 C28 C21 110.7(6) . .
C27 C28 H13 109.5 . .
C21 C28 H13 109.5 . .
C27 C28 H12 109.5 . .
C21 C28 H12 109.5 . .
H13 C28 H12 108.1 . .
C28B C21B C22B 110.1(6) . .
C28B C21B H14B 109.6 . .
C22B C21B H14B 109.6 . .
C28B C21B H15B 109.6 . .
C22B C21B H15B 109.6 . .
H14B C21B H15B 108.1 . .
C23B C22B C21B 125.8(6) . .
C23B C22B H16B 105.9 . .
C21B C22B H16B 105.9 . .
C23B C22B H17B 105.9 . .
C21B C22B H17B 105.9 . .
H16B C22B H17B 106.2 . .
C22B C23B H18B 109.5 . .
C22B C23B H19B 109.5 . .
H18B C23B H19B 109.5 . .
C22B C23B H20B 109.5 . .
H18B C23B H20B 109.5 . .
H19B C23B H20B 109.5 . .
O2B C27B N2B 123.9(9) . .
O2B C27B C28B 117.0(10) . .
N2B C27B C28B 118.9(8) . .
C27B C28B C21B 117.0(7) . .
C27B C28B H13B 108.0 . .
C21B C28B H13B 108.0 . .
C27B C28B H12B 108.0 . .
C21B C28B H12B 108.0 . .
H13B C28B H12B 107.3 . .
C32 C31 O31 107.5(6) . .
C32 C31 H69 110.2 . .
O31 C31 H69 110.2 . .
C32 C31 H70 110.2 . .
O31 C31 H70 110.2 . .
H69 C31 H70 108.5 . .
C31 C32 O32 111.2(7) . .
C31 C32 H72 109.4 . .
O32 C32 H72 109.4 . .
C31 C32 H71 109.4 . .
O32 C32 H71 109.4 . .
H72 C32 H71 108.0 . .
C34 C33 O32 109.3(5) . .
C34 C33 H73 109.8 . .
O32 C33 H73 109.8 . .
C34 C33 H74 109.8 . .
O32 C33 H74 109.8 . .
H73 C33 H74 108.3 . .
O31 C34 C33 108.8(6) . .
O31 C34 H75 109.9 . .
C33 C34 H75 109.9 . .
O31 C34 H76 109.9 . .
C33 C34 H76 109.9 . .
H75 C34 H76 108.3 . .
O41 C41 C42 111.7(7) . .
O41 C41 H78 109.3 . .
C42 C41 H78 109.3 . .
O41 C41 H77 109.3 . .
C42 C41 H77 109.3 . .
H78 C41 H77 107.9 . .
O42 C42 C41 111.1(5) . .
O42 C42 H79 109.4 . .
C41 C42 H79 109.4 . .
O42 C42 H80 109.4 . .
C41 C42 H80 109.4 . .
H79 C42 H80 108.0 . .
C44 C43 O42 111.8(4) . .
C44 C43 H82 109.3 . .
O42 C43 H82 109.3 . .
C44 C43 H81 109.3 . .
O42 C43 H81 109.3 . .
H82 C43 H81 107.9 . .
O41 C44 C43 113.0(5) . .
O41 C44 H83 109.0 . .
C43 C44 H83 109.0 . .
O41 C44 H84 109.0 . .
C43 C44 H84 109.0 . .
H83 C44 H84 107.8 . .
C52 C51 O51 112.7(5) . .
C52 C51 H85 109.0 . .
O51 C51 H85 109.0 . .
C52 C51 H86 109.0 . .
O51 C51 H86 109.0 . .
H85 C51 H86 107.8 . .
C51 C52 O51 114.9(6) . 2_767
C51 C52 H88 108.5 . .
O51 C52 H88 108.5 2_767 .
C51 C52 H87 108.5 . .
O51 C52 H87 108.5 2_767 .
H88 C52 H87 107.5 . .
C112 C111 C116 116.7(2) . .
C112 C111 C18 124.45(19) . .
C116 C111 C18 118.75(18) . .
C111 C112 C113 121.0(2) . .
C111 C112 H21 119.5 . .
C113 C112 H21 119.5 . .
C114 C113 C112 122.3(2) . .
C114 C113 H22 118.9 . .
C112 C113 H22 118.9 . .
C113 C114 C115 116.4(2) . .
C113 C114 C117 122.8(2) . .
C115 C114 C117 120.7(2) . .
C116 C115 C114 121.5(2) . .
C116 C115 H23 119.2 . .
C114 C115 H23 119.2 . .
C115 C116 C111 122.0(2) . .
C115 C116 H24 119.0 . .
C111 C116 H24 119.0 . .
C120 C117 C119 110.9(4) . .
C148 C117 C150 111.1(15) . .
C120 C117 C114 110.5(3) . .
C119 C117 C114 112.8(3) . .
C148 C117 C114 111.3(6) . .
C150 C117 C114 113.7(9) . .
C148 C117 C149 105.4(15) . .
C150 C117 C149 108.5(16) . .
C114 C117 C149 106.4(7) . .
C120 C117 C118 108.7(4) . .
C119 C117 C118 106.9(5) . .
C114 C117 C118 106.7(3) . .
C117 C118 H25 109.5 . .
C117 C118 H26 109.5 . .
H25 C118 H26 109.5 . .
C117 C118 H27 109.5 . .
H25 C118 H27 109.5 . .
H26 C118 H27 109.5 . .
C117 C119 H28 109.5 . .
C117 C119 H29 109.5 . .
H28 C119 H29 109.5 . .
C117 C119 H30 109.5 . .
H28 C119 H30 109.5 . .
H29 C119 H30 109.5 . .
C117 C120 H31 109.5 . .
C117 C120 H32 109.5 . .
H31 C120 H32 109.5 . .
C117 C120 H33 109.5 . .
H31 C120 H33 109.5 . .
H32 C120 H33 109.5 . .
C126 C121 C122 116.8(2) . .
C126 C121 C18 123.35(19) . .
C122 C121 C18 119.85(19) . .
C123 C122 C121 121.6(2) . .
C123 C122 H34 119.2 . .
C121 C122 H34 119.2 . .
C122 C123 C124 122.0(2) . .
C122 C123 H35 119.0 . .
C124 C123 H35 119.0 . .
C125 C124 C123 116.1(2) . .
C125 C124 C127 122.0(2) . .
C123 C124 C127 121.8(2) . .
C126 C125 C124 121.8(2) . .
C126 C125 H36 119.1 . .
C124 C125 H36 119.1 . .
C121 C126 C125 121.7(2) . .
C121 C126 H37 119.2 . .
C125 C126 H37 119.2 . .
C128 C127 C129 108.6(3) . .
C128 C127 C130 110.1(3) . .
C129 C127 C130 107.3(3) . .
C128 C127 C124 111.3(3) . .
C129 C127 C124 111.6(2) . .
C130 C127 C124 107.8(2) . .
C127 C128 H38 109.5 . .
C127 C128 H39 109.5 . .
H38 C128 H39 109.5 . .
C127 C128 H40 109.5 . .
H38 C128 H40 109.5 . .
H39 C128 H40 109.5 . .
C127 C129 H43 109.5 . .
C127 C129 H41 109.5 . .
H43 C129 H41 109.5 . .
C127 C129 H42 109.5 . .
H43 C129 H42 109.5 . .
H41 C129 H42 109.5 . .
C127 C130 H45 109.5 . .
C127 C130 H46 109.5 . .
H45 C130 H46 109.5 . .
C127 C130 H44 109.5 . .
H45 C130 H44 109.5 . .
H46 C130 H44 109.5 . .
C132 C131 C136 116.8(2) . .
C132 C131 C18 119.80(18) . .
C136 C131 C18 123.38(19) . .
C133 C132 C131 121.4(2) . .
C133 C132 H47 119.3 . .
C131 C132 H47 119.3 . .
C132 C133 C134 122.2(2) . .
C132 C133 H48 118.9 . .
C134 C133 H48 118.9 . .
C135 C134 C133 115.9(2) . .
C135 C134 C137 120.7(2) . .
C133 C134 C137 123.3(2) . .
C136 C135 C134 122.4(2) . .
C136 C135 H49 118.8 . .
C134 C135 H49 118.8 . .
C135 C136 C131 121.2(2) . .
C135 C136 H50 119.4 . .
C131 C136 H50 119.4 . .
C139 C137 C138 108.6(3) . .
C139 C137 C140 108.7(2) . .
C138 C137 C140 108.6(2) . .
C139 C137 C134 110.7(2) . .
C138 C137 C134 108.4(2) . .
C140 C137 C134 111.7(2) . .
C137 C138 H51 109.5 . .
C137 C138 H52 109.5 . .
H51 C138 H52 109.5 . .
C137 C138 H53 109.5 . .
H51 C138 H53 109.5 . .
H52 C138 H53 109.5 . .
C137 C139 H56 109.5 . .
C137 C139 H54 109.5 . .
H56 C139 H54 109.5 . .
C137 C139 H55 109.5 . .
H56 C139 H55 109.5 . .
H54 C139 H55 109.5 . .
C137 C140 H57 109.5 . .
C137 C140 H58 109.5 . .
H57 C140 H58 109.5 . .
C137 C140 H59 109.5 . .
H57 C140 H59 109.5 . .
H58 C140 H59 109.5 . .
C117 C148 H60 109.5 . .
C117 C148 H61 109.5 . .
H60 C148 H61 109.5 . .
C117 C148 H62 109.5 . .
H60 C148 H62 109.5 . .
H61 C148 H62 109.5 . .
C117 C149 H63 109.5 . .
C117 C149 H64 109.5 . .
H63 C149 H64 109.5 . .
C117 C149 H65 109.5 . .
H63 C149 H65 109.5 . .
H64 C149 H65 109.5 . .
C117 C150 H66 109.5 . .
C117 C150 H67 109.5 . .
H66 C150 H67 109.5 . .
C117 C150 H68 109.5 . .
H66 C150 H68 109.5 . .
H67 C150 H68 109.5 . .

loop_
_geom_bond_atom_site_label_1
_geom_bond_atom_site_label_2
_geom_bond_distance
_geom_bond_site_symmetry_2
Mg1 O11 2.0533(15) .
Mg1 O11 2.0533(15) 2_667
Mg1 O4 2.058(2) 2_667
Mg1 O4 2.058(2) .
Mg1 O3 2.0827(18) 2_667
Mg1 O3 2.0827(19) .
O1 C17 1.213(3) .
O2 C27 1.262(15) .
O2B C27B 1.16(2) .
O3 H3 0.80(4) .
O3 H4 0.94(3) .
O4 H5 0.90(4) .
O4 H6 0.93(4) .
O11 C1 1.266(3) .
O12 C1 1.259(3) .
O31 C31 1.384(8) .
O31 C34 1.393(9) .
O32 C33 1.432(7) .
O32 C32 1.449(11) .
O41 C41 1.379(8) .
O41 C44 1.379(6) .
O42 C42 1.417(7) .
O42 C43 1.439(7) .
O51 C52 1.417(7) 2_767
O51 C51 1.430(5) .
O61 H7 0.91(4) .
O61 H8 0.92(4) .
N1 C17 1.359(3) .
N1 C12 1.405(3) .
N1 H1 0.8800 .
N2 C27 1.381(6) .
N2 C16 1.403(3) .
N2 H2 0.8800 .
N2B C16 1.403(3) .
N2B C27B 1.410(8) .
N2B H2B 0.8800 .
C1 C11 1.509(3) .
C11 C12 1.420(3) .
C11 C16 1.421(3) .
C12 C13 1.394(3) .
C13 C14 1.368(3) .
C13 H9 0.9500 .
C14 C15 1.369(3) .
C14 H10 0.9500 .
C15 C16 1.396(3) .
C15 H11 0.9500 .
C17 C18 1.565(3) .
C18 C121 1.543(3) .
C18 C111 1.543(3) .
C18 C131 1.546(3) .
C21 C28 1.516(7) .
C21 C22 1.533(6) .
C21 H15 0.9900 .
C21 H14 0.9900 .
C22 C23 1.446(7) .
C22 H16 0.9900 .
C22 H17 0.9900 .
C23 H18 0.9800 .
C23 H19 0.9800 .
C23 H20 0.9800 .
C27 C28 1.496(7) .
C28 H13 0.9900 .
C28 H12 0.9900 .
C21B C28B 1.513(8) .
C21B C22B 1.582(9) .
C21B H14B 0.9900 .
C21B H15B 0.9900 .
C22B C23B 1.446(7) .
C22B H16B 0.9900 .
C22B H17B 0.9900 .
C23B H18B 0.9800 .
C23B H19B 0.9800 .
C23B H20B 0.9800 .
C27B C28B 1.503(8) .
C28B H13B 0.9900 .
C28B H12B 0.9900 .
C31 C32 1.374(10) .
C31 H69 0.9900 .
C31 H70 0.9900 .
C32 H72 0.9900 .
C32 H71 0.9900 .
C33 C34 1.413(9) .
C33 H73 0.9900 .
C33 H74 0.9900 .
C34 H75 0.9900 .
C34 H76 0.9900 .
C41 C42 1.489(10) .
C41 H78 0.9900 .
C41 H77 0.9900 .
C42 H79 0.9900 .
C42 H80 0.9900 .
C43 C44 1.427(8) .
C43 H82 0.9900 .
C43 H81 0.9900 .
C44 H83 0.9900 .
C44 H84 0.9900 .
C51 C52 1.379(7) .
C51 H85 0.9900 .
C51 H86 0.9900 .
C52 O51 1.417(7) 2_767
C52 H88 0.9900 .
C52 H87 0.9900 .
C111 C112 1.385(3) .
C111 C116 1.395(3) .
C112 C113 1.394(3) .
C112 H21 0.9500 .
C113 C114 1.377(4) .
C113 H22 0.9500 .
C114 C115 1.399(3) .
C114 C117 1.528(3) .
C115 C116 1.372(3) .
C115 H23 0.9500 .
C116 H24 0.9500 .
C117 C120 1.510(5) .
C117 C119 1.516(5) .
C117 C148 1.520(8) .
C117 C150 1.526(8) .
C117 C149 1.535(8) .
C117 C118 1.552(5) .
C118 H25 0.9800 .
C118 H26 0.9800 .
C118 H27 0.9800 .
C119 H28 0.9800 .
C119 H29 0.9800 .
C119 H30 0.9800 .
C120 H31 0.9800 .
C120 H32 0.9800 .
C120 H33 0.9800 .
C121 C126 1.385(3) .
C121 C122 1.392(3) .
C122 C123 1.379(3) .
C122 H34 0.9500 .
C123 C124 1.397(3) .
C123 H35 0.9500 .
C124 C125 1.390(4) .
C124 C127 1.538(3) .
C125 C126 1.390(3) .
C125 H36 0.9500 .
C126 H37 0.9500 .
C127 C128 1.515(5) .
C127 C129 1.521(4) .
C127 C130 1.535(5) .
C128 H38 0.9800 .
C128 H39 0.9800 .
C128 H40 0.9800 .
C129 H43 0.9800 .
C129 H41 0.9800 .
C129 H42 0.9800 .
C130 H45 0.9800 .
C130 H46 0.9800 .
C130 H44 0.9800 .
C131 C132 1.389(3) .
C131 C136 1.389(3) .
C132 C133 1.382(3) .
C132 H47 0.9500 .
C133 C134 1.389(3) .
C133 H48 0.9500 .
C134 C135 1.387(3) .
C134 C137 1.536(3) .
C135 C136 1.384(3) .
C135 H49 0.9500 .
C136 H50 0.9500 .
C137 C139 1.528(4) .
C137 C138 1.530(5) .
C137 C140 1.530(4) .
C138 H51 0.9800 .
C138 H52 0.9800 .
C138 H53 0.9800 .
C139 H56 0.9800 .
C139 H54 0.9800 .
C139 H55 0.9800 .
C140 H57 0.9800 .
C140 H58 0.9800 .
C140 H59 0.9800 .
C148 H60 0.9800 .
C148 H61 0.9800 .
C148 H62 0.9800 .
C149 H63 0.9800 .
C149 H64 0.9800 .
C149 H65 0.9800 .
C150 H66 0.9800 .
C150 H67 0.9800 .
C150 H68 0.9800 .

loop_
_geom_torsion_atom_site_label_1
_geom_torsion_atom_site_label_2
_geom_torsion_atom_site_label_3
_geom_torsion_atom_site_label_4
_geom_torsion
_geom_torsion_site_symmetry_1
_geom_torsion_site_symmetry_4
Mg1 O11 C1 O12 20.5(4) . .
Mg1 O11 C1 C11 -159.23(17) . .
O12 C1 C11 C12 20.2(4) . .
O11 C1 C11 C12 -160.0(2) . .
O12 C1 C11 C16 -159.3(3) . .
O11 C1 C11 C16 20.4(4) . .
C17 N1 C12 C13 -18.9(3) . .
C17 N1 C12 C11 160.3(2) . .
C16 C11 C12 C13 -0.2(3) . .
C1 C11 C12 C13 -179.8(2) . .
C16 C11 C12 N1 -179.5(2) . .
C1 C11 C12 N1 0.9(3) . .
N1 C12 C13 C14 178.4(2) . .
C11 C12 C13 C14 -0.8(3) . .
C12 C13 C14 C15 1.2(4) . .
C13 C14 C15 C16 -0.5(4) . .
C14 C15 C16 N2 -179.4(3) . .
C14 C15 C16 N2B -179.4(3) . .
C14 C15 C16 C11 -0.5(4) . .
C27 N2 C16 C15 -8.8(9) . .
C27 N2 C16 C11 172.4(7) . .
C27B N2B C16 C15 -46.0(7) . .
C27B N2B C16 C11 135.2(6) . .
C12 C11 C16 C15 0.9(4) . .
C1 C11 C16 C15 -179.5(2) . .
C12 C11 C16 N2 179.7(3) . .
C1 C11 C16 N2 -0.7(4) . .
C12 C11 C16 N2B 179.7(3) . .
C1 C11 C16 N2B -0.7(4) . .
C12 N1 C17 O1 7.9(4) . .
C12 N1 C17 C18 -169.42(19) . .
O1 C17 C18 C121 -98.0(2) . .
N1 C17 C18 C121 79.4(2) . .
O1 C17 C18 C111 140.1(2) . .
N1 C17 C18 C111 -42.5(2) . .
O1 C17 C18 C131 18.6(3) . .
N1 C17 C18 C131 -163.98(17) . .
C28 C21 C22 C23 176.0(6) . .
C16 N2 C27 O2 -26.2(15) . .
C16 N2 C27 C28 169.9(5) . .
O2 C27 C28 C21 -31.9(15) . .
N2 C27 C28 C21 131.2(9) . .
C22 C21 C28 C27 170.9(6) . .
C28B C21B C22B C23B 81.3(11) . .
C16 N2B C27B O2B 18.0(16) . .
C16 N2B C27B C28B -166.9(7) . .
O2B C27B C28B C21B 76.0(17) . .
N2B C27B C28B C21B -99.5(12) . .
C22B C21B C28B C27B 178.0(8) . .
C34 O31 C31 C32 -62.8(9) . .
O31 C31 C32 O32 64.6(10) . .
C33 O32 C32 C31 -62.7(9) . .
C32 O32 C33 C34 60.3(9) . .
C31 O31 C34 C33 62.6(8) . .
O32 C33 C34 O31 -62.9(9) . .
C44 O41 C41 C42 -58.2(8) . .
C43 O42 C42 C41 -53.0(8) . .
O41 C41 C42 O42 57.7(9) . .
C42 O42 C43 C44 53.7(7) . .
C41 O41 C44 C43 59.4(7) . .
O42 C43 C44 O41 -58.3(6) . .
C52 O51 C51 C52 -50.0(9) 2_767 .
O51 C51 C52 O51 52.4(8) . 2_767
C121 C18 C111 C112 2.6(3) . .
C131 C18 C111 C112 -118.7(2) . .
C17 C18 C111 C112 121.5(2) . .
C121 C18 C111 C116 -173.61(19) . .
C131 C18 C111 C116 65.1(3) . .
C17 C18 C111 C116 -54.7(2) . .
C116 C111 C112 C113 -0.5(3) . .
C18 C111 C112 C113 -176.8(2) . .
C111 C112 C113 C114 0.1(4) . .
C112 C113 C114 C115 0.5(4) . .
C112 C113 C114 C117 178.3(2) . .
C113 C114 C115 C116 -0.7(4) . .
C117 C114 C115 C116 -178.6(2) . .
C114 C115 C116 C111 0.3(4) . .
C112 C111 C116 C115 0.3(3) . .
C18 C111 C116 C115 176.8(2) . .
C113 C114 C117 C120 131.3(5) . .
C115 C114 C117 C120 -51.0(5) . .
C113 C114 C117 C119 6.5(6) . .
C115 C114 C117 C119 -175.8(5) . .
C113 C114 C117 C148 -64.4(11) . .
C115 C114 C117 C148 113.3(11) . .
C113 C114 C117 C150 169.3(18) . .
C115 C114 C117 C150 -13.0(18) . .
C113 C114 C117 C149 50.0(18) . .
C115 C114 C117 C149 -132.3(17) . .
C113 C114 C117 C118 -110.6(4) . .
C115 C114 C117 C118 67.1(5) . .
C111 C18 C121 C126 118.0(2) . .
C131 C18 C121 C126 -118.2(2) . .
C17 C18 C121 C126 -0.3(3) . .
C111 C18 C121 C122 -63.9(3) . .
C131 C18 C121 C122 59.9(2) . .
C17 C18 C121 C122 177.74(19) . .
C126 C121 C122 C123 -2.1(3) . .
C18 C121 C122 C123 179.7(2) . .
C121 C122 C123 C124 1.3(4) . .
C122 C123 C124 C125 0.7(4) . .
C122 C123 C124 C127 -177.5(2) . .
C123 C124 C125 C126 -1.9(4) . .
C127 C124 C125 C126 176.3(3) . .
C122 C121 C126 C125 1.0(4) . .
C18 C121 C126 C125 179.1(2) . .
C124 C125 C126 C121 1.0(4) . .
C125 C124 C127 C128 145.0(3) . .
C123 C124 C127 C128 -37.0(4) . .
C125 C124 C127 C129 23.4(4) . .
C123 C124 C127 C129 -158.5(3) . .
C125 C124 C127 C130 -94.2(3) . .
C123 C124 C127 C130 83.9(3) . .
C121 C18 C131 C132 54.8(2) . .
C111 C18 C131 C132 179.20(19) . .
C17 C18 C131 C132 -62.2(2) . .
C121 C18 C131 C136 -123.1(2) . .
C111 C18 C131 C136 1.3(3) . .
C17 C18 C131 C136 119.8(2) . .
C136 C131 C132 C133 -3.0(3) . .
C18 C131 C132 C133 178.9(2) . .
C131 C132 C133 C134 1.8(4) . .
C132 C133 C134 C135 0.4(4) . .
C132 C133 C134 C137 -177.6(2) . .
C133 C134 C135 C136 -1.3(4) . .
C137 C134 C135 C136 176.8(3) . .
C134 C135 C136 C131 0.1(4) . .
C132 C131 C136 C135 2.1(4) . .
C18 C131 C136 C135 -179.9(2) . .
C135 C134 C137 C139 40.1(4) . .
C133 C134 C137 C139 -142.0(3) . .
C135 C134 C137 C138 -79.0(3) . .
C133 C134 C137 C138 99.0(3) . .
C135 C134 C137 C140 161.4(3) . .
C133 C134 C137 C140 -20.6(4) . .
